data_9002420
loop_
_publ_author_name
'Brigatti, M. F.'
'Lugli, C.'
'Poppi, L.'
'Foord, E. E.'
'Kile, D. E.'

_publ_section_title
;
 Crystal chemical variations in Li- and Fe-rich micas from
 Pikes Peak batholith (central Colorado)
 sample: 140(1)
;
_journal_name_full 'American Mineralogist'
_journal_page_first 1275
_journal_page_last 1286
_journal_volume 85
_journal_year 2000
_chemical_formula_sum
;Al1.838 F1.622 Fe0.868 H0.248 K0.958 Li0.853 Mg0.051 Mn0.058 Na0.014 O10.378
 Si3.176
;
_chemical_name_mineral Polylithionite
_space_group_IT_number 5
_symmetry_space_group_name_Hall 'C 2y'
_symmetry_space_group_name_H-M 'C 1 2 1'
_cell_angle_alpha 90
_cell_angle_beta 100.78
_cell_angle_gamma 90
_cell_formula_units_Z 2
_cell_length_a 5.283
_cell_length_b 9.118
_cell_length_c 10.092
_cell_volume 477.557
_database_code_amcsd 0002505
_exptl_crystal_density_diffrn 3.008
_cod_original_formula_sum 'Si3.176 Al1.838 Li.853 Fe.868 Mg.051 Mn.058 Na.014 K.958 O10.378 F1.622 H.248'
_cod_database_code 9002420

loop_
_space_group_symop_operation_xyz
x,y,z
1/2+x,1/2+y,z
-x,y,-z
1/2-x,1/2+y,-z

loop_
_atom_site_aniso_label
_atom_site_aniso_U_11
_atom_site_aniso_U_22
_atom_site_aniso_U_33
_atom_site_aniso_U_12
_atom_site_aniso_U_13
_atom_site_aniso_U_23
SiT1 0.00773 0.00798 0.00773 0.00000 0.00152 -0.00013
AlT1 0.00773 0.00798 0.00773 0.00000 0.00152 -0.00013
SiT11 0.00760 0.00735 0.00785 -0.00013 0.00101 0.00000
AlT11 0.00760 0.00735 0.00785 -0.00013 0.00101 0.00000
LiM1 0.01279 0.01013 0.01355 0.00000 0.00456 0.00000
AlM1 0.01279 0.01013 0.01355 0.00000 0.00456 0.00000
FeM1 0.01279 0.01013 0.01355 0.00000 0.00456 0.00000
AlM2 0.00874 0.00861 0.00646 0.00000 0.00139 0.00000
LiM3 0.00735 0.00962 0.01140 0.00000 0.00127 0.00000
MgM3 0.00735 0.00962 0.01140 0.00000 0.00127 0.00000
FeM3 0.00735 0.00962 0.01140 0.00000 0.00127 0.00000
MnM3 0.00735 0.00962 0.01140 0.00000 0.00127 0.00000
NaA 0.02470 0.02394 0.02318 0.00000 0.00380 0.00000
KA 0.02470 0.02394 0.02318 0.00000 0.00380 0.00000
O1 0.02850 0.01469 0.01406 0.00152 0.00013 -0.00152
O2 0.02014 0.03052 0.01368 -0.00709 0.00317 -0.00101
O22 0.01988 0.02394 0.01165 0.00545 0.00241 0.00063
O3 0.01102 0.01089 0.00722 0.00114 0.00165 -0.00101
O33 0.01102 0.01216 0.00899 0.00038 0.00215 0.00000
F4 0.01064 0.00975 0.00912 -0.00038 0.00304 0.00203
O4 0.01064 0.00975 0.00912 -0.00038 0.00304 0.00203
O-H4 0.01064 0.00975 0.00912 -0.00038 0.00304 0.00203

loop_
_atom_site_label
_atom_site_fract_x
_atom_site_fract_y
_atom_site_fract_z
_atom_site_occupancy
_atom_site_type_symbol
_atom_site_attached_hydrogens
SiT1 0.07530 0.16820 0.22833 0.79400 Si 0
AlT1 0.07530 0.16820 0.22833 0.20600 Al 0
SiT11 0.58510 0.33150 0.22829 0.79400 Si 0
AlT11 0.58510 0.33150 0.22829 0.20600 Al 0
LiM1 0.00000 0.99125 0.50000 0.36900 Li 0
AlM1 0.00000 0.99125 0.50000 0.01400 Al 0
FeM1 0.00000 0.99125 0.50000 0.48100 Fe 0
AlM2 0.00000 0.32200 0.50000 1.00000 Al 0
LiM3 0.50000 0.16010 0.50000 0.48400 Li 0
MgM3 0.50000 0.16010 0.50000 0.05100 Mg 0
FeM3 0.50000 0.16010 0.50000 0.38700 Fe 0
MnM3 0.50000 0.16010 0.50000 0.05800 Mn 0
NaA 0.00000 0.50080 0.00000 0.01400 Na 0
KA 0.00000 0.50080 0.00000 0.95800 K 0
O1 0.03860 0.99890 0.17150 1.00000 O 0
O2 0.32040 0.23900 0.17250 1.00000 O 0
O22 0.81410 0.25900 0.15870 1.00000 O 0
O3 0.11590 0.17430 0.39320 1.00000 O 0
O33 0.66220 0.32600 0.39220 1.00000 O 0
F4 0.10960 0.47200 0.39800 0.81100 F 0
O4 0.10960 0.47200 0.39800 0.06500 O 0
O-H4 0.10960 0.47200 0.39800 0.12400 O 1

loop_
_cod_changelog_entry_id
_cod_changelog_entry_author
_cod_changelog_entry_date
_cod_changelog_entry_text
1
;cod-tools version 3.8.0
Id: cif_guess_AMCSD_atom_types 9581 2023-05-17 12:35:41Z saulius
;
2023-05-18T11:37:16+03:00
;Derived atom types and hydrogen counts
from atom names that follow the AMCSD naming convention
(Wat == water, O-H == hydroxyl).
;
2
;cod-tools version 3.10.1
Id: cif_fix_AMCSD_aniso_labels 10200 2024-08-01 14:09:44Z saulius
;
2024-08-02T12:20:20+03:00
;Changed the following '_atom_site_aniso_label' values:
'OH4' -> 'O-H4'
;

loop_
_cod_related_entry_id
_cod_related_entry_database
_cod_related_entry_code
1 AMCSD 0002505
